data_8104786
loop_
_publ_author_name
'Ha, Kwang'

_publ_section_title
;
 Crystal structure of catena-poly[(1,4,8,11-tetraazacyclotetradecane-\k 4
 N,N&#x2032;,N&#x2033;,N&#x2032;&#x2032;&#x2032;)-bis(\m 2-thiocyanato-\k2
 N:S)-bis(thiocyanato-\kS)-nickel(II)palladium(II)], C14H24N8NiPdS4
;
_journal_issue 3
_journal_name_full 'Zeitschrift f\"ur Kristallographie - New Crystal Structures'
_journal_page_first 631
_journal_page_last 633
_journal_paper_doi 10.1515/ncrs-2021-0025
_journal_volume 236
_journal_year 2021
_chemical_formula_moiety 'C14 H24 N8 Ni Pd S4'
_chemical_formula_sum 'C14 H24 N8 Ni Pd S4'
_chemical_formula_weight 597.76
_chemical_name_systematic
;
<i>catena</i>-[(1,4,8,11-Tetraazacyclotetradecane-\k^4^<i>N,N',N'',N'''</i>)-
bis(\m~2~-thiocyanato-<i>S,N</i>)-bis(thiocyanato-\k<i>S</i>)-nickel(II)-
palladium(II)]
;
_space_group_crystal_system triclinic
_space_group_IT_number 2
_space_group_name_Hall '-P 1'
_space_group_name_H-M_alt 'P -1'
_atom_sites_solution_hydrogens geom
_atom_sites_solution_primary direct
_atom_sites_solution_secondary difmap
_cell_angle_alpha 85.768(3)
_cell_angle_beta 71.917(3)
_cell_angle_gamma 87.899(3)
_cell_formula_units_Z 4
_cell_length_a 12.0330(8)
_cell_length_b 12.0959(8)
_cell_length_c 15.9551(12)
_cell_measurement_reflns_used 9397
_cell_measurement_temperature 223(2)
_cell_measurement_theta_max 28.29
_cell_measurement_theta_min 2.54
_cell_volume 2201.3(3)
_computing_cell_refinement 'Bruker SAINT [1]'
_computing_data_collection 'Bruker APEX2 [1]'
_computing_data_reduction 'Bruker SAINT [1]'
_computing_molecular_graphics 'ORTEP-III [3]'
_computing_publication_material 'SHELXL-2014/7 [2]'
_computing_structure_refinement 'SHELXL-2014/7 [2]'
_computing_structure_solution 'SHELXL-2014/7 [2]'
_diffrn_ambient_temperature 223(2)
_diffrn_measured_fraction_theta_full 0.995
_diffrn_measured_fraction_theta_max 0.995
_diffrn_measurement_device_type 'PHOTON 100 CMOS detector'
_diffrn_measurement_method '\f and \w scans'
_diffrn_radiation_type MoK\a
_diffrn_radiation_wavelength 0.71073
_diffrn_reflns_av_R_equivalents 0.0293
_diffrn_reflns_av_unetI/netI 0.0173
_diffrn_reflns_Laue_measured_fraction_full 0.995
_diffrn_reflns_Laue_measured_fraction_max 0.995
_diffrn_reflns_limit_h_max 14
_diffrn_reflns_limit_h_min -14
_diffrn_reflns_limit_k_max 14
_diffrn_reflns_limit_k_min -14
_diffrn_reflns_limit_l_max 19
_diffrn_reflns_limit_l_min -19
_diffrn_reflns_number 56699
_diffrn_reflns_point_group_measured_fraction_full 0.995
_diffrn_reflns_point_group_measured_fraction_max 0.995
_diffrn_reflns_theta_full 25.242
_diffrn_reflns_theta_max 26.064
_diffrn_reflns_theta_min 2.436
_diffrn_source 'sealed tube'
_exptl_absorpt_coefficient_mu 2.070
_exptl_absorpt_correction_T_max 0.7453
_exptl_absorpt_correction_T_min 0.6525
_exptl_absorpt_correction_type multi-scan
_exptl_absorpt_process_details 'SADABS (Bruker, 2016) [1]'
_exptl_crystal_colour Red
_exptl_crystal_density_diffrn 1.804
_exptl_crystal_description Block
_exptl_crystal_F_000 1208
_exptl_crystal_size_max 0.20
_exptl_crystal_size_mid 0.12
_exptl_crystal_size_min 0.10
_refine_diff_density_max 1.251
_refine_diff_density_min -1.069
_refine_diff_density_rms 0.098
_refine_ls_extinction_coef .
_refine_ls_extinction_method none
_refine_ls_goodness_of_fit_ref 1.049
_refine_ls_hydrogen_treatment constr
_refine_ls_matrix_type full
_refine_ls_number_parameters 511
_refine_ls_number_reflns 8670
_refine_ls_number_restraints 0
_refine_ls_restrained_S_all 1.049
_refine_ls_R_factor_all 0.0446
_refine_ls_R_factor_gt 0.0379
_refine_ls_shift/su_max 0.001
_refine_ls_shift/su_mean 0.000
_refine_ls_structure_factor_coef Fsqd
_refine_ls_weighting_details 'w=1/[\s^2^(Fo^2^)+(0.0362P)^2^+7.6847P] where P=(Fo^2^+2Fc^2^)/3'
_refine_ls_weighting_scheme calc
_refine_ls_wR_factor_gt 0.0905
_refine_ls_wR_factor_ref 0.0973
_reflns_Friedel_coverage 0.000
_reflns_Friedel_fraction_full .
_reflns_Friedel_fraction_max .
_reflns_number_gt 7640
_reflns_number_total 8670
_reflns_threshold_expression 'I > 2\s(I)'
_cod_data_source_file suppl_j_ncrs-2021-0025_suppl.cif
_cod_data_source_block Ni(cyclam)Pd(SCN)4
_cod_depositor_comments
;
The following automatic conversions were performed:

data item '_exptl_absorpt_correction_type' value 'Multi-scan' was
changed to 'multi-scan' in accordance with the built-in table derived
from the CIF Core dictionary named 'cif_core.dic' version 2.4.5 last
updated on 2014-11-21.

Automatic conversion script
Id: cif_fix_values 8738 2021-04-28 16:35:53Z antanas 
;
_cod_database_code 8104786
_shelx_space_group_comment
;
The symmetry employed for this shelxl refinement is uniquely defined
by the following loop, which should always be used as a source of
symmetry information in preference to the above space-group names.
They are only intended as comments.
;
_shelx_estimated_absorpt_t_min 0.682
_shelx_estimated_absorpt_t_max 0.820

loop_
_space_group_symop_operation_xyz
'x, y, z'
'-x, -y, -z'

loop_
_atom_site_label
_atom_site_type_symbol
_atom_site_fract_x
_atom_site_fract_y
_atom_site_fract_z
_atom_site_U_iso_or_equiv
_atom_site_adp_type
_atom_site_occupancy
_atom_site_site_symmetry_order
_atom_site_calc_flag
_atom_site_refinement_flags_posn
_atom_site_refinement_flags_adp
_atom_site_refinement_flags_occupancy
_atom_site_disorder_assembly
_atom_site_disorder_group
Pd1 Pd 0.40991(3) 0.01828(3) 0.65109(2) 0.03873(10) Uani 1 1 d . . . . .
Ni1 Ni 0.5000 0.5000 0.5000 0.02997(15) Uani 1 2 d S . P . .
Ni2 Ni 0.0000 0.0000 0.5000 0.04070(19) Uani 1 2 d S . P . .
S1 S 0.55706(14) 0.13849(12) 0.64671(14) 0.0757(5) Uani 1 1 d . . . . .
S2 S 0.36764(14) 0.11266(14) 0.53229(11) 0.0680(4) Uani 1 1 d . . . . .
S3 S 0.25772(11) -0.10661(10) 0.68036(9) 0.0500(3) Uani 1 1 d . . . . .
S4 S 0.46462(16) -0.10186(11) 0.75464(12) 0.0691(5) Uani 1 1 d . . . . .
N1 N 0.5270(4) 0.3424(3) 0.5598(3) 0.0460(9) Uani 1 1 d . . . . .
N2 N 0.1732(7) 0.2397(5) 0.6196(5) 0.100(2) Uani 1 1 d . . . . .
N3 N 0.1097(4) -0.0405(3) 0.5801(3) 0.0492(10) Uani 1 1 d . . . . .
N4 N 0.5779(5) 0.0179(5) 0.8466(4) 0.0743(15) Uani 1 1 d . . . . .
N5 N 0.5838(6) 0.4486(4) 0.3767(3) 0.0788(18) Uani 1 1 d . . . . .
H5 H 0.5887 0.5144 0.3350 0.095 Uiso 1 1 calc R U . . .
N6 N 0.3524(5) 0.4390(5) 0.4835(4) 0.0820(19) Uani 1 1 d . . . . .
H6 H 0.3396 0.3658 0.5168 0.098 Uiso 1 1 calc R U . . .
N7 N 0.1470(4) 0.0048(4) 0.3892(3) 0.0617(12) Uani 1 1 d . . . . .
H7 H 0.2160 -0.0004 0.4106 0.074 Uiso 1 1 calc R U . . .
N8 N -0.0032(4) -0.1667(4) 0.4780(3) 0.0628(13) Uani 1 1 d . . . . .
H8 H -0.0622 -0.1739 0.4471 0.075 Uiso 1 1 calc R U . . .
C1 C 0.5361(4) 0.2574(4) 0.5932(3) 0.0439(10) Uani 1 1 d . . . . .
C2 C 0.2567(6) 0.1864(4) 0.5834(4) 0.0609(15) Uani 1 1 d . . . . .
C3 C 0.1734(4) -0.0651(4) 0.6187(3) 0.0398(10) Uani 1 1 d . . . . .
C4 C 0.5310(4) -0.0282(4) 0.8078(3) 0.0481(11) Uani 1 1 d . . . . .
C5 C 0.7838(7) 0.4833(8) 0.3923(7) 0.116(3) Uani 1 1 d . . . . .
H5A H 0.7812 0.5553 0.3604 0.139 Uiso 1 1 calc R U . . .
H5B H 0.8651 0.4566 0.3727 0.139 Uiso 1 1 calc R U . . .
C6 C 0.7133(7) 0.4062(6) 0.3633(5) 0.090(3) Uani 1 1 d . . . . .
H6A H 0.7116 0.3344 0.3964 0.108 Uiso 1 1 calc R U . . .
H6B H 0.7510 0.3947 0.3006 0.108 Uiso 1 1 calc R U . . .
C7 C 0.5179(11) 0.3739(6) 0.3550(5) 0.118(4) Uani 1 1 d . . . . .
H7A H 0.5254 0.3008 0.3838 0.142 Uiso 1 1 calc R U . . .
H7B H 0.5436 0.3675 0.2909 0.142 Uiso 1 1 calc R U . . .
C8 C 0.3912(9) 0.4152(7) 0.3862(5) 0.102(3) Uani 1 1 d . . . . .
H8A H 0.3830 0.4830 0.3509 0.122 Uiso 1 1 calc R U . . .
H8B H 0.3403 0.3591 0.3768 0.122 Uiso 1 1 calc R U . . .
C9 C 0.2464(7) 0.4975(9) 0.5125(7) 0.117(4) Uani 1 1 d . . . . .
H9A H 0.1842 0.4554 0.5025 0.141 Uiso 1 1 calc R U . . .
H9B H 0.2523 0.5689 0.4783 0.141 Uiso 1 1 calc R U . . .
C10 C 0.1507(6) 0.2125(6) 0.3812(4) 0.076(2) Uani 1 1 d . . . . .
H10A H 0.2071 0.2036 0.4144 0.091 Uiso 1 1 calc R U . . .
H10B H 0.1765 0.2752 0.3376 0.091 Uiso 1 1 calc R U . . .
C11 C 0.1584(5) 0.1094(6) 0.3312(4) 0.076(2) Uani 1 1 d . . . . .
H11A H 0.0965 0.1127 0.3032 0.091 Uiso 1 1 calc R U . . .
H11B H 0.2337 0.1081 0.2843 0.091 Uiso 1 1 calc R U . . .
C12 C 0.1461(6) -0.0947(6) 0.3457(4) 0.0720(17) Uani 1 1 d . . . . .
H12A H 0.2237 -0.1083 0.3040 0.086 Uiso 1 1 calc R U . . .
H12B H 0.0898 -0.0865 0.3124 0.086 Uiso 1 1 calc R U . . .
C13 C 0.1129(6) -0.1908(6) 0.4133(4) 0.0712(16) Uani 1 1 d . . . . .
H13A H 0.1090 -0.2585 0.3842 0.085 Uiso 1 1 calc R U . . .
H13B H 0.1719 -0.2022 0.4440 0.085 Uiso 1 1 calc R U . . .
C14 C -0.0365(6) -0.2434(5) 0.5565(5) 0.0748(19) Uani 1 1 d . . . . .
H14A H 0.0235 -0.2436 0.5863 0.090 Uiso 1 1 calc R U . . .
H14B H -0.0406 -0.3185 0.5386 0.090 Uiso 1 1 calc R U . . .
Pd2 Pd 0.93554(2) 0.44721(2) 0.12721(2) 0.02725(8) Uani 1 1 d . . . . .
Ni3 Ni 1.0000 0.0000 0.0000 0.03090(16) Uani 1 2 d S . P . .
Ni4 Ni 0.5000 0.5000 0.0000 0.02828(15) Uani 1 2 d S . P . .
S5 S 0.85268(10) 0.59981(9) 0.06996(7) 0.0390(2) Uani 1 1 d . . . . .
S6 S 1.05965(12) 0.57290(10) 0.15527(10) 0.0545(3) Uani 1 1 d . . . . .
S7 S 1.02674(9) 0.30026(8) 0.18631(7) 0.0362(2) Uani 1 1 d . . . . .
S8 S 0.81388(10) 0.31918(9) 0.09892(9) 0.0461(3) Uani 1 1 d . . . . .
N9 N 0.6479(4) 0.6245(4) 0.2142(3) 0.0551(11) Uani 1 1 d . . . . .
N10 N 1.0935(5) 0.4998(6) 0.3169(4) 0.0837(17) Uani 1 1 d . . . . .
N11 N 1.0144(3) 0.1220(3) 0.0859(3) 0.0404(8) Uani 1 1 d . . . . .
N12 N 0.6275(3) 0.4230(3) 0.0522(2) 0.0366(8) Uani 1 1 d . . . . .
N13 N 0.8194(4) 0.0037(4) 0.0536(3) 0.0624(12) Uani 1 1 d . . . . .
H13 H 0.7995 0.0645 0.0942 0.075 Uiso 1 1 calc R U . . .
N14 N 0.9957(5) -0.1255(3) 0.0958(3) 0.0618(13) Uani 1 1 d . . . . .
H14 H 1.0071 -0.1963 0.0665 0.074 Uiso 1 1 calc R U . . .
N15 N 0.5137(4) 0.6438(3) 0.0586(3) 0.0499(10) Uani 1 1 d . . . . .
H15 H 0.5794 0.6309 0.0832 0.060 Uiso 1 1 calc R U . . .
N16 N 0.6323(3) 0.5413(4) -0.1154(3) 0.0522(11) Uani 1 1 d . . . . .
H16 H 0.7071 0.5218 -0.1039 0.063 Uiso 1 1 calc R U . . .
C15 C 0.7333(4) 0.6139(3) 0.1573(3) 0.0385(9) Uani 1 1 d . . . . .
C16 C 1.0765(4) 0.5283(4) 0.2521(4) 0.0506(12) Uani 1 1 d . . . . .
C17 C 1.0189(3) 0.1950(3) 0.1267(3) 0.0305(8) Uani 1 1 d . . . . .
C18 C 0.7058(3) 0.3851(3) 0.0710(3) 0.0314(8) Uani 1 1 d . . . . .
C19 C 0.7951(6) 0.1229(5) -0.0756(5) 0.075(2) Uani 1 1 d . . . . .
H19A H 0.7869 0.1883 -0.0413 0.090 Uiso 1 1 calc R U . . .
H19B H 0.7415 0.1340 -0.1110 0.090 Uiso 1 1 calc R U . . .
C20 C 0.7523(6) 0.0261(5) -0.0115(5) 0.0764(19) Uani 1 1 d . . . . .
H20A H 0.7569 -0.0400 -0.0445 0.092 Uiso 1 1 calc R U . . .
H20B H 0.6699 0.0390 0.0212 0.092 Uiso 1 1 calc R U . . .
C21 C 0.7876(6) -0.0966(5) 0.1063(5) 0.0736(17) Uani 1 1 d . . . . .
H21A H 0.7883 -0.1570 0.0685 0.088 Uiso 1 1 calc R U . . .
H21B H 0.7082 -0.0893 0.1471 0.088 Uiso 1 1 calc R U . . .
C22 C 0.8701(6) -0.1231(4) 0.1570(4) 0.0621(15) Uani 1 1 d . . . . .
H22A H 0.8512 -0.1954 0.1895 0.075 Uiso 1 1 calc R U . . .
H22B H 0.8622 -0.0672 0.2001 0.075 Uiso 1 1 calc R U . . .
C23 C 1.0814(7) -0.1226(4) 0.1396(5) 0.080(2) Uani 1 1 d . . . . .
H23A H 1.0722 -0.1871 0.1820 0.096 Uiso 1 1 calc R U . . .
H23B H 1.0691 -0.0557 0.1727 0.096 Uiso 1 1 calc R U . . .
C24 C 0.4094(5) 0.6511(5) 0.1338(4) 0.0657(15) Uani 1 1 d . . . . .
H24A H 0.3438 0.6801 0.1142 0.079 Uiso 1 1 calc R U . . .
H24B H 0.4222 0.7016 0.1752 0.079 Uiso 1 1 calc R U . . .
C25 C 0.5428(5) 0.7474(4) -0.0019(4) 0.0648(16) Uani 1 1 d . . . . .
H25A H 0.4755 0.7694 -0.0218 0.078 Uiso 1 1 calc R U . . .
H25B H 0.5576 0.8075 0.0311 0.078 Uiso 1 1 calc R U . . .
C26 C 0.6469(5) 0.7318(5) -0.0803(4) 0.0665(16) Uani 1 1 d . . . . .
H26A H 0.6689 0.8050 -0.1104 0.080 Uiso 1 1 calc R U . . .
H26B H 0.7114 0.7048 -0.0586 0.080 Uiso 1 1 calc R U . . .
C27 C 0.6389(5) 0.6564(5) -0.1476(4) 0.0671(17) Uani 1 1 d . . . . .
H27A H 0.5695 0.6765 -0.1653 0.081 Uiso 1 1 calc R U . . .
H27B H 0.7076 0.6664 -0.2000 0.081 Uiso 1 1 calc R U . . .
C28 C 0.6179(5) 0.4616(6) -0.1783(3) 0.0629(15) Uani 1 1 d . . . . .
H28A H 0.5546 0.4877 -0.2016 0.075 Uiso 1 1 calc R U . . .
H28B H 0.6901 0.4582 -0.2280 0.075 Uiso 1 1 calc R U . . .

loop_
_atom_site_aniso_label
_atom_site_aniso_U_11
_atom_site_aniso_U_22
_atom_site_aniso_U_33
_atom_site_aniso_U_23
_atom_site_aniso_U_13
_atom_site_aniso_U_12
Pd1 0.03897(18) 0.03336(17) 0.0508(2) 0.00539(14) -0.02552(15) -0.00292(13)
Ni1 0.0354(4) 0.0277(3) 0.0260(3) 0.0001(3) -0.0084(3) -0.0032(3)
Ni2 0.0367(4) 0.0508(5) 0.0397(4) 0.0151(3) -0.0217(3) -0.0147(3)
S1 0.0682(9) 0.0468(7) 0.1344(15) 0.0386(8) -0.0713(10) -0.0225(6)
S2 0.0678(9) 0.0787(10) 0.0641(9) 0.0234(8) -0.0343(7) -0.0202(8)
S3 0.0533(7) 0.0399(6) 0.0689(8) 0.0164(5) -0.0400(6) -0.0108(5)
S4 0.1010(12) 0.0354(6) 0.1031(12) 0.0103(7) -0.0807(10) -0.0068(7)
N1 0.056(2) 0.033(2) 0.045(2) 0.0052(16) -0.0114(18) -0.0019(17)
N2 0.135(6) 0.074(4) 0.122(6) -0.009(4) -0.084(5) 0.015(4)
N3 0.048(2) 0.056(2) 0.053(2) 0.0150(19) -0.032(2) -0.0170(18)
N4 0.087(4) 0.075(3) 0.081(4) -0.005(3) -0.054(3) -0.009(3)
N5 0.148(5) 0.038(2) 0.032(2) -0.0018(18) -0.002(3) 0.006(3)
N6 0.071(3) 0.093(4) 0.094(4) 0.055(3) -0.051(3) -0.045(3)
N7 0.045(2) 0.094(4) 0.051(3) 0.014(2) -0.025(2) -0.006(2)
N8 0.072(3) 0.060(3) 0.074(3) 0.018(2) -0.051(3) -0.021(2)
C1 0.041(2) 0.041(3) 0.051(3) 0.004(2) -0.017(2) -0.0064(19)
C2 0.073(4) 0.038(3) 0.094(4) 0.007(3) -0.058(3) -0.006(3)
C3 0.041(2) 0.035(2) 0.048(2) 0.0061(18) -0.021(2) -0.0098(18)
C4 0.047(3) 0.048(3) 0.056(3) 0.004(2) -0.027(2) 0.003(2)
C5 0.059(4) 0.114(7) 0.148(9) 0.000(6) 0.004(5) 0.020(4)
C6 0.115(6) 0.059(4) 0.066(4) 0.001(3) 0.011(4) 0.040(4)
C7 0.246(13) 0.066(5) 0.051(4) 0.000(3) -0.055(6) -0.044(6)
C8 0.161(8) 0.104(6) 0.071(4) 0.040(4) -0.081(5) -0.086(6)
C9 0.062(4) 0.145(8) 0.139(8) 0.070(7) -0.039(5) -0.019(5)
C10 0.076(4) 0.081(4) 0.080(4) 0.044(4) -0.044(4) -0.041(3)
C11 0.054(3) 0.115(6) 0.052(3) 0.038(4) -0.015(3) -0.015(3)
C12 0.060(4) 0.100(5) 0.060(4) 0.001(3) -0.026(3) 0.007(3)
C13 0.067(4) 0.074(4) 0.082(4) -0.012(3) -0.035(3) 0.006(3)
C14 0.086(5) 0.057(3) 0.098(5) 0.028(3) -0.057(4) -0.027(3)
Pd2 0.02751(15) 0.02362(14) 0.03189(16) -0.00324(11) -0.01119(12) 0.00418(11)
Ni3 0.0365(4) 0.0229(3) 0.0410(4) -0.0086(3) -0.0226(3) 0.0079(3)
Ni4 0.0235(3) 0.0312(3) 0.0315(4) 0.0036(3) -0.0124(3) 0.0045(3)
S5 0.0444(6) 0.0307(5) 0.0386(6) 0.0045(4) -0.0103(5) 0.0073(4)
S6 0.0628(8) 0.0343(6) 0.0776(9) 0.0018(6) -0.0380(7) -0.0126(5)
S7 0.0438(6) 0.0277(5) 0.0494(6) -0.0100(4) -0.0313(5) 0.0083(4)
S8 0.0495(6) 0.0274(5) 0.0810(9) -0.0065(5) -0.0488(6) 0.0086(4)
N9 0.048(2) 0.060(3) 0.052(3) -0.004(2) -0.010(2) 0.013(2)
N10 0.082(4) 0.111(5) 0.070(4) -0.008(3) -0.038(3) -0.025(3)
N11 0.047(2) 0.0297(18) 0.055(2) -0.0119(16) -0.0307(18) 0.0115(15)
N12 0.0316(17) 0.0385(19) 0.045(2) 0.0022(15) -0.0208(15) 0.0043(14)
N13 0.055(3) 0.045(2) 0.087(3) -0.028(2) -0.015(2) 0.004(2)
N14 0.109(4) 0.031(2) 0.060(3) -0.0094(18) -0.046(3) 0.014(2)
N15 0.047(2) 0.050(2) 0.063(3) -0.0106(19) -0.032(2) 0.0159(18)
N16 0.0295(19) 0.073(3) 0.050(2) 0.018(2) -0.0120(17) 0.0043(18)
C15 0.044(2) 0.031(2) 0.044(2) 0.0005(17) -0.020(2) 0.0050(17)
C16 0.042(3) 0.054(3) 0.062(3) -0.017(2) -0.021(2) -0.006(2)
C17 0.0296(19) 0.0265(19) 0.041(2) -0.0029(16) -0.0199(17) 0.0093(15)
C18 0.033(2) 0.0295(19) 0.036(2) -0.0021(16) -0.0175(17) 0.0032(15)
C19 0.092(5) 0.057(3) 0.112(5) -0.024(3) -0.080(5) 0.014(3)
C20 0.063(4) 0.069(4) 0.124(6) -0.030(4) -0.062(4) 0.004(3)
C21 0.069(4) 0.059(4) 0.080(4) -0.015(3) -0.002(3) -0.003(3)
C22 0.092(4) 0.039(3) 0.048(3) -0.006(2) -0.009(3) -0.002(3)
C23 0.152(7) 0.033(3) 0.088(5) -0.011(3) -0.087(5) 0.013(3)
C24 0.064(3) 0.082(4) 0.059(3) -0.022(3) -0.029(3) 0.022(3)
C25 0.080(4) 0.033(2) 0.094(4) 0.002(3) -0.048(4) 0.008(2)
C26 0.061(3) 0.052(3) 0.086(4) 0.028(3) -0.030(3) -0.004(3)
C27 0.047(3) 0.085(4) 0.065(4) 0.034(3) -0.018(3) -0.011(3)
C28 0.047(3) 0.103(5) 0.035(3) -0.013(3) -0.006(2) 0.007(3)

loop_
_atom_type_symbol
_atom_type_description
_atom_type_scat_dispersion_real
_atom_type_scat_dispersion_imag
_atom_type_scat_source
C C 0.0033 0.0016 'International Tables Vol C Tables 4.2.6.8 and 6.1.1.4'
H H 0.0000 0.0000 'International Tables Vol C Tables 4.2.6.8 and 6.1.1.4'
N N 0.0061 0.0033 'International Tables Vol C Tables 4.2.6.8 and 6.1.1.4'
Ni Ni 0.3393 1.1124 'International Tables Vol C Tables 4.2.6.8 and 6.1.1.4'
Pd Pd -0.9988 1.0072 'International Tables Vol C Tables 4.2.6.8 and 6.1.1.4'
S S 0.1246 0.1234 'International Tables Vol C Tables 4.2.6.8 and 6.1.1.4'

loop_
_geom_angle_atom_site_label_1
_geom_angle_atom_site_label_2
_geom_angle_atom_site_label_3
_geom_angle
_geom_angle_site_symmetry_1
_geom_angle_site_symmetry_3
S1 Pd1 S2 93.21(5) . .
S1 Pd1 S3 170.55(6) . .
S2 Pd1 S3 95.01(5) . .
S1 Pd1 S4 90.46(5) . .
S2 Pd1 S4 170.08(7) . .
S3 Pd1 S4 82.18(5) . .
N5 Ni1 N5 180.0 2_666 .
N5 Ni1 N6 85.6(3) 2_666 2_666
N5 Ni1 N6 94.4(3) . 2_666
N5 Ni1 N6 94.4(3) 2_666 .
N5 Ni1 N6 85.6(3) . .
N6 Ni1 N6 180.0 2_666 .
N5 Ni1 N1 91.44(17) 2_666 2_666
N5 Ni1 N1 88.56(17) . 2_666
N6 Ni1 N1 88.35(18) 2_666 2_666
N6 Ni1 N1 91.65(18) . 2_666
N5 Ni1 N1 88.56(17) 2_666 .
N5 Ni1 N1 91.44(17) . .
N6 Ni1 N1 91.65(18) 2_666 .
N6 Ni1 N1 88.35(18) . .
N1 Ni1 N1 180.0 2_666 .
N8 Ni2 N8 180.0 2_556 .
N8 Ni2 N7 95.2(2) 2_556 .
N8 Ni2 N7 84.8(2) . .
N8 Ni2 N7 84.8(2) 2_556 2_556
N8 Ni2 N7 95.2(2) . 2_556
N7 Ni2 N7 180.0 . 2_556
N8 Ni2 N3 90.70(16) 2_556 .
N8 Ni2 N3 89.30(16) . .
N7 Ni2 N3 89.16(16) . .
N7 Ni2 N3 90.84(16) 2_556 .
N8 Ni2 N3 89.30(16) 2_556 2_556
N8 Ni2 N3 90.70(16) . 2_556
N7 Ni2 N3 90.84(16) . 2_556
N7 Ni2 N3 89.16(16) 2_556 2_556
N3 Ni2 N3 180.0 . 2_556
C1 S1 Pd1 108.45(17) . .
C2 S2 Pd1 100.5(2) . .
C3 S3 Pd1 108.11(15) . .
C4 S4 Pd1 108.16(17) . .
C1 N1 Ni1 176.9(4) . .
C3 N3 Ni2 175.7(4) . .
C7 N5 C6 112.6(7) . .
C7 N5 Ni1 110.1(5) . .
C6 N5 Ni1 114.2(4) . .
C7 N5 H5 106.4 . .
C6 N5 H5 106.4 . .
Ni1 N5 H5 106.4 . .
C9 N6 C8 115.1(7) . .
C9 N6 Ni1 119.7(6) . .
C8 N6 Ni1 103.1(4) . .
C9 N6 H6 105.9 . .
C8 N6 H6 105.9 . .
Ni1 N6 H6 105.9 . .
C12 N7 C11 114.8(5) . .
C12 N7 Ni2 106.3(4) . .
C11 N7 Ni2 114.4(4) . .
C12 N7 H7 107.0 . .
C11 N7 H7 107.0 . .
Ni2 N7 H7 107.0 . .
C14 N8 C13 114.7(5) . .
C14 N8 Ni2 116.3(4) . .
C13 N8 Ni2 105.3(3) . .
C14 N8 H8 106.7 . .
C13 N8 H8 106.7 . .
Ni2 N8 H8 106.7 . .
N1 C1 S1 174.7(5) . .
N2 C2 S2 178.1(6) . .
N3 C3 S3 175.5(4) . .
N4 C4 S4 176.6(5) . .
C6 C5 C9 119.2(8) . 2_666
C6 C5 H5A 107.5 . .
C9 C5 H5A 107.5 2_666 .
C6 C5 H5B 107.5 . .
C9 C5 H5B 107.5 2_666 .
H5A C5 H5B 107.0 . .
C5 C6 N5 113.3(5) . .
C5 C6 H6A 108.9 . .
N5 C6 H6A 108.9 . .
C5 C6 H6B 108.9 . .
N5 C6 H6B 108.9 . .
H6A C6 H6B 107.7 . .
N5 C7 C8 107.3(7) . .
N5 C7 H7A 110.3 . .
C8 C7 H7A 110.3 . .
N5 C7 H7B 110.3 . .
C8 C7 H7B 110.3 . .
H7A C7 H7B 108.5 . .
N6 C8 C7 111.9(5) . .
N6 C8 H8A 109.2 . .
C7 C8 H8A 109.2 . .
N6 C8 H8B 109.2 . .
C7 C8 H8B 109.2 . .
H8A C8 H8B 107.9 . .
N6 C9 C5 111.1(7) . 2_666
N6 C9 H9A 109.4 . .
C5 C9 H9A 109.4 2_666 .
N6 C9 H9B 109.4 . .
C5 C9 H9B 109.4 2_666 .
H9A C9 H9B 108.0 . .
C14 C10 C11 118.4(5) 2_556 .
C14 C10 H10A 107.7 2_556 .
C11 C10 H10A 107.7 . .
C14 C10 H10B 107.7 2_556 .
C11 C10 H10B 107.7 . .
H10A C10 H10B 107.1 . .
N7 C11 C10 112.9(5) . .
N7 C11 H11A 109.0 . .
C10 C11 H11A 109.0 . .
N7 C11 H11B 109.0 . .
C10 C11 H11B 109.0 . .
H11A C11 H11B 107.8 . .
N7 C12 C13 109.5(5) . .
N7 C12 H12A 109.8 . .
C13 C12 H12A 109.8 . .
N7 C12 H12B 109.8 . .
C13 C12 H12B 109.8 . .
H12A C12 H12B 108.2 . .
N8 C13 C12 109.0(5) . .
N8 C13 H13A 109.9 . .
C12 C13 H13A 109.9 . .
N8 C13 H13B 109.9 . .
C12 C13 H13B 109.9 . .
H13A C13 H13B 108.3 . .
N8 C14 C10 111.7(5) . 2_556
N8 C14 H14A 109.3 . .
C10 C14 H14A 109.3 2_556 .
N8 C14 H14B 109.3 . .
C10 C14 H14B 109.3 2_556 .
H14A C14 H14B 107.9 . .
S5 Pd2 S6 86.30(4) . .
S5 Pd2 S8 94.56(4) . .
S6 Pd2 S8 179.02(4) . .
S5 Pd2 S7 176.72(4) . .
S6 Pd2 S7 90.43(4) . .
S8 Pd2 S7 88.71(4) . .
N14 Ni3 N14 180.0(3) 2_755 .
N14 Ni3 N13 94.5(2) 2_755 .
N14 Ni3 N13 85.5(2) . .
N14 Ni3 N13 85.5(2) 2_755 2_755
N14 Ni3 N13 94.5(2) . 2_755
N13 Ni3 N13 180.0 . 2_755
N14 Ni3 N11 91.24(15) 2_755 2_755
N14 Ni3 N11 88.76(15) . 2_755
N13 Ni3 N11 89.51(16) . 2_755
N13 Ni3 N11 90.49(16) 2_755 2_755
N14 Ni3 N11 88.76(15) 2_755 .
N14 Ni3 N11 91.24(15) . .
N13 Ni3 N11 90.49(16) . .
N13 Ni3 N11 89.51(16) 2_755 .
N11 Ni3 N11 180.0 2_755 .
N16 Ni4 N16 180.0 2_665 .
N16 Ni4 N15 94.29(19) 2_665 2_665
N16 Ni4 N15 85.71(19) . 2_665
N16 Ni4 N15 85.71(19) 2_665 .
N16 Ni4 N15 94.29(19) . .
N15 Ni4 N15 180.0 2_665 .
N16 Ni4 N12 88.59(14) 2_665 2_665
N16 Ni4 N12 91.41(14) . 2_665
N15 Ni4 N12 89.57(14) 2_665 2_665
N15 Ni4 N12 90.43(14) . 2_665
N16 Ni4 N12 91.41(14) 2_665 .
N16 Ni4 N12 88.59(14) . .
N15 Ni4 N12 90.43(14) 2_665 .
N15 Ni4 N12 89.57(14) . .
N12 Ni4 N12 180.0 2_665 .
C15 S5 Pd2 97.73(14) . .
C16 S6 Pd2 105.76(17) . .
C17 S7 Pd2 103.35(13) . .
C18 S8 Pd2 109.81(14) . .
C17 N11 Ni3 173.4(3) . .
C18 N12 Ni4 171.8(4) . .
C21 N13 C20 113.2(5) . .
C21 N13 Ni3 106.8(4) . .
C20 N13 Ni3 115.7(4) . .
C21 N13 H13 106.9 . .
C20 N13 H13 106.9 . .
Ni3 N13 H13 106.9 . .
C23 N14 C22 114.2(5) . .
C23 N14 Ni3 116.6(4) . .
C22 N14 Ni3 104.2(3) . .
C23 N14 H14 107.1 . .
C22 N14 H14 107.1 . .
Ni3 N14 H14 107.1 . .
C24 N15 C25 115.3(4) . .
C24 N15 Ni4 106.4(3) . .
C25 N15 Ni4 116.3(3) . .
C24 N15 H15 106.0 . .
C25 N15 H15 106.0 . .
Ni4 N15 H15 106.0 . .
C27 N16 C28 115.2(4) . .
C27 N16 Ni4 116.7(4) . .
C28 N16 Ni4 103.6(3) . .
C27 N16 H16 106.9 . .
C28 N16 H16 106.9 . .
Ni4 N16 H16 106.9 . .
N9 C15 S5 176.3(4) . .
N10 C16 S6 176.6(5) . .
N11 C17 S7 179.3(4) . .
N12 C18 S8 174.9(4) . .
C20 C19 C23 120.4(5) . 2_755
C20 C19 H19A 107.2 . .
C23 C19 H19A 107.2 2_755 .
C20 C19 H19B 107.2 . .
C23 C19 H19B 107.2 2_755 .
H19A C19 H19B 106.9 . .
C19 C20 N13 114.0(5) . .
C19 C20 H20A 108.7 . .
N13 C20 H20A 108.7 . .
C19 C20 H20B 108.7 . .
N13 C20 H20B 108.7 . .
H20A C20 H20B 107.6 . .
N13 C21 C22 110.1(5) . .
N13 C21 H21A 109.6 . .
C22 C21 H21A 109.6 . .
N13 C21 H21B 109.6 . .
C22 C21 H21B 109.6 . .
H21A C21 H21B 108.2 . .
C21 C22 N14 110.9(5) . .
C21 C22 H22A 109.5 . .
N14 C22 H22A 109.5 . .
C21 C22 H22B 109.5 . .
N14 C22 H22B 109.5 . .
H22A C22 H22B 108.1 . .
N14 C23 C19 112.2(5) . 2_755
N14 C23 H23A 109.2 . .
C19 C23 H23A 109.2 2_755 .
N14 C23 H23B 109.2 . .
C19 C23 H23B 109.2 2_755 .
H23A C23 H23B 107.9 . .
N15 C24 C28 108.7(5) . 2_665
N15 C24 H24A 110.0 . .
C28 C24 H24A 110.0 2_665 .
N15 C24 H24B 110.0 . .
C28 C24 H24B 110.0 2_665 .
H24A C24 H24B 108.3 . .
C26 C25 N15 112.3(4) . .
C26 C25 H25A 109.1 . .
N15 C25 H25A 109.1 . .
C26 C25 H25B 109.1 . .
N15 C25 H25B 109.1 . .
H25A C25 H25B 107.9 . .
C27 C26 C25 119.0(5) . .
C27 C26 H26A 107.6 . .
C25 C26 H26A 107.6 . .
C27 C26 H26B 107.6 . .
C25 C26 H26B 107.6 . .
H26A C26 H26B 107.0 . .
N16 C27 C26 112.5(5) . .
N16 C27 H27A 109.1 . .
C26 C27 H27A 109.1 . .
N16 C27 H27B 109.1 . .
C26 C27 H27B 109.1 . .
H27A C27 H27B 107.8 . .
C24 C28 N16 111.0(4) 2_665 .
C24 C28 H28A 109.4 2_665 .
N16 C28 H28A 109.4 . .
C24 C28 H28B 109.4 2_665 .
N16 C28 H28B 109.4 . .
H28A C28 H28B 108.0 . .

loop_
_geom_bond_atom_site_label_1
_geom_bond_atom_site_label_2
_geom_bond_distance
_geom_bond_site_symmetry_2
Pd1 S1 2.3133(13) .
Pd1 S2 2.3219(14) .
Pd1 S3 2.3284(12) .
Pd1 S4 2.3507(13) .
Ni1 N5 2.043(4) 2_666
Ni1 N5 2.043(4) .
Ni1 N6 2.046(5) 2_666
Ni1 N6 2.046(5) .
Ni1 N1 2.129(4) 2_666
Ni1 N1 2.129(4) .
Ni2 N8 2.076(5) 2_556
Ni2 N8 2.076(5) .
Ni2 N7 2.076(5) .
Ni2 N7 2.076(5) 2_556
Ni2 N3 2.127(4) .
Ni2 N3 2.127(4) 2_556
S1 C1 1.670(5) .
S2 C2 1.609(7) .
S3 C3 1.661(4) .
S4 C4 1.653(5) .
N1 C1 1.139(6) .
N2 C2 1.185(9) .
N3 C3 1.143(6) .
N4 C4 1.142(7) .
N5 C7 1.354(10) .
N5 C6 1.578(10) .
N5 H5 0.9900 .
N6 C9 1.398(10) .
N6 C8 1.521(10) .
N6 H6 0.9900 .
N7 C12 1.436(8) .
N7 C11 1.495(7) .
N7 H7 0.9900 .
N8 C14 1.461(7) .
N8 C13 1.491(8) .
N8 H8 0.9900 .
C5 C6 1.472(12) .
C5 C9 1.483(13) 2_666
C5 H5A 0.9800 .
C5 H5B 0.9800 .
C6 H6A 0.9800 .
C6 H6B 0.9800 .
C7 C8 1.527(13) .
C7 H7A 0.9800 .
C7 H7B 0.9800 .
C8 H8A 0.9800 .
C8 H8B 0.9800 .
C9 C5 1.483(13) 2_666
C9 H9A 0.9800 .
C9 H9B 0.9800 .
C10 C14 1.478(10) 2_556
C10 C11 1.513(10) .
C10 H10A 0.9800 .
C10 H10B 0.9800 .
C11 H11A 0.9800 .
C11 H11B 0.9800 .
C12 C13 1.502(9) .
C12 H12A 0.9800 .
C12 H12B 0.9800 .
C13 H13A 0.9800 .
C13 H13B 0.9800 .
C14 C10 1.478(10) 2_556
C14 H14A 0.9800 .
C14 H14B 0.9800 .
Pd2 S5 2.3274(10) .
Pd2 S6 2.3290(12) .
Pd2 S8 2.3291(11) .
Pd2 S7 2.3463(10) .
Ni3 N14 2.063(4) 2_755
Ni3 N14 2.063(4) .
Ni3 N13 2.074(5) .
Ni3 N13 2.074(5) 2_755
Ni3 N11 2.133(3) 2_755
Ni3 N11 2.133(3) .
Ni4 N16 2.068(4) 2_665
Ni4 N16 2.068(4) .
Ni4 N15 2.070(4) 2_665
Ni4 N15 2.070(4) .
Ni4 N12 2.119(3) 2_665
Ni4 N12 2.119(3) .
S5 C15 1.676(5) .
S6 C16 1.668(6) .
S7 C17 1.667(4) .
S8 C18 1.661(4) .
N9 C15 1.151(6) .
N10 C16 1.142(7) .
N11 C17 1.147(5) .
N12 C18 1.144(5) .
N13 C21 1.418(8) .
N13 C20 1.506(8) .
N13 H13 0.9900 .
N14 C23 1.417(7) .
N14 C22 1.524(8) .
N14 H14 0.9900 .
N15 C24 1.447(7) .
N15 C25 1.505(7) .
N15 H15 0.9900 .
N16 C27 1.444(7) .
N16 C28 1.492(7) .
N16 H16 0.9900 .
C19 C20 1.491(10) .
C19 C23 1.519(10) 2_755
C19 H19A 0.9800 .
C19 H19B 0.9800 .
C20 H20A 0.9800 .
C20 H20B 0.9800 .
C21 C22 1.477(9) .
C21 H21A 0.9800 .
C21 H21B 0.9800 .
C22 H22A 0.9800 .
C22 H22B 0.9800 .
C23 C19 1.519(10) 2_755
C23 H23A 0.9800 .
C23 H23B 0.9800 .
C24 C28 1.489(9) 2_665
C24 H24A 0.9800 .
C24 H24B 0.9800 .
C25 C26 1.488(9) .
C25 H25A 0.9800 .
C25 H25B 0.9800 .
C26 C27 1.486(9) .
C26 H26A 0.9800 .
C26 H26B 0.9800 .
C27 H27A 0.9800 .
C27 H27B 0.9800 .
C28 C24 1.489(9) 2_665
C28 H28A 0.9800 .
C28 H28B 0.9800 .

loop_
_geom_hbond_atom_site_label_D
_geom_hbond_atom_site_label_H
_geom_hbond_atom_site_label_A
_geom_hbond_distance_DH
_geom_hbond_distance_HA
_geom_hbond_distance_DA
_geom_hbond_angle_DHA
_geom_hbond_site_symmetry_A
N5 H5 N9 0.99 2.20 3.148(6) 160.1 .
N5 H5 N1 0.99 2.56 2.913(6) 100.8 2_666
N6 H6 N1 0.99 2.55 2.909(6) 100.9 .
N6 H6 N2 0.99 2.62 3.447(9) 141.6 .
N8 H8 N2 0.99 2.15 3.114(8) 163.1 2_556
N15 H15 N9 0.99 2.47 3.348(6) 147.7 .
N15 H15 N12 0.99 2.61 2.951(5) 100.3 .
N16 H16 N12 0.99 2.59 2.924(5) 99.6 .
C5 H5A N2 0.98 2.62 3.392(12) 135.5 2_666
C28 H28B N10 0.98 2.60 3.517(8) 156.2 2_765

loop_
_geom_torsion_atom_site_label_1
_geom_torsion_atom_site_label_2
_geom_torsion_atom_site_label_3
_geom_torsion_atom_site_label_4
_geom_torsion
_geom_torsion_site_symmetry_1
_geom_torsion_site_symmetry_2
_geom_torsion_site_symmetry_3
_geom_torsion_site_symmetry_4
C9 C5 C6 N5 66.6(10) 2_666 . . .
C7 N5 C6 C5 -176.2(7) . . . .
Ni1 N5 C6 C5 -49.5(7) . . . .
C6 N5 C7 C8 170.0(5) . . . .
Ni1 N5 C7 C8 41.2(7) . . . .
C9 N6 C8 C7 167.8(7) . . . .
Ni1 N6 C8 C7 35.6(6) . . . .
N5 C7 C8 N6 -53.3(7) . . . .
C8 N6 C9 C5 -179.9(7) . . . 2_666
Ni1 N6 C9 C5 -56.1(8) . . . 2_666
C12 N7 C11 C10 176.1(5) . . . .
Ni2 N7 C11 C10 52.8(6) . . . .
C14 C10 C11 N7 -70.3(7) 2_556 . . .
C11 N7 C12 C13 -169.9(5) . . . .
Ni2 N7 C12 C13 -42.4(5) . . . .
C14 N8 C13 C12 -169.2(5) . . . .
Ni2 N8 C13 C12 -40.1(5) . . . .
N7 C12 C13 N8 57.3(6) . . . .
C13 N8 C14 C10 178.3(5) . . . 2_556
Ni2 N8 C14 C10 54.9(6) . . . 2_556
C23 C19 C20 N13 62.2(7) 2_755 . . .
C21 N13 C20 C19 -172.3(5) . . . .
Ni3 N13 C20 C19 -48.6(6) . . . .
C20 N13 C21 C22 170.1(5) . . . .
Ni3 N13 C21 C22 41.6(5) . . . .
N13 C21 C22 N14 -54.6(6) . . . .
C23 N14 C22 C21 165.0(5) . . . .
Ni3 N14 C22 C21 36.7(5) . . . .
C22 N14 C23 C19 -178.9(4) . . . 2_755
Ni3 N14 C23 C19 -57.2(5) . . . 2_755
C25 N15 C24 C28 170.9(4) . . . 2_665
Ni4 N15 C24 C28 40.4(5) . . . 2_665
C24 N15 C25 C26 -176.7(5) . . . .
Ni4 N15 C25 C26 -51.1(6) . . . .
N15 C25 C26 C27 67.6(6) . . . .
C28 N16 C27 C26 177.0(4) . . . .
Ni4 N16 C27 C26 55.1(5) . . . .
C25 C26 C27 N16 -70.2(6) . . . .
C27 N16 C28 C24 -169.8(4) . . . 2_665
Ni4 N16 C28 C24 -41.1(5) . . . 2_665
